data_4342443
loop_
_publ_author_name
'Jin-Long, ?'
'Matsuda, Yuki'
'Uemura, Kazuhiro'
'Ebihara, Masahiro'

_publ_section_title
;
 Mixed Valency in Quadruple Hydrogen-Bonded Dimers of
 Bis(biimidazolate)dirhodium Complexes.
;
_journal_issue 5
_journal_name_full 'Inorganic chemistry'
_journal_page_first 2331
_journal_paper_doi 10.1021/ic502953b
_journal_volume 54
_journal_year 2015
_chemical_formula_moiety 'C22 H32 Cl2 N8 O4 Rh2, H2 O'
_chemical_formula_sum 'C22 H32 Cl2 N8 O5 Rh2'
_chemical_formula_weight 765.28
_chemical_name_systematic
;
 ?
;
_space_group_IT_number 9
_symmetry_cell_setting monoclinic
_symmetry_Int_Tables_number 9
_symmetry_space_group_name_Hall 'C -2yc'
_symmetry_space_group_name_H-M 'C 1 c 1'
_atom_sites_solution_hydrogens geom
_atom_sites_solution_primary direct
_atom_sites_solution_secondary difmap
_audit_creation_method SHELXL-97
_cell_angle_alpha 90.00
_cell_angle_beta 102.833(7)
_cell_angle_gamma 90.00
_cell_formula_units_Z 8
_cell_length_a 8.415(3)
_cell_length_b 43.040(12)
_cell_length_c 16.659(5)
_cell_measurement_reflns_used 10994
_cell_measurement_temperature 93(2)
_cell_measurement_theta_max 27.5
_cell_measurement_theta_min 2.5
_cell_volume 5883(3)
_computing_cell_refinement
;
Rigaku CrystalClear-SM Expert 2.1 b28
;
_computing_data_collection
;
Rigaku CrystalClear-SM Expert 2.1 b28
;
_computing_data_reduction
;
Rigaku CrystalClear-SM Expert 2.1 b28
;
_computing_molecular_graphics 'Yadokari-XG 2009 (Wakita Nemoto et al., 2009)'
_computing_publication_material 'Yadokari-XG 2009 (Wakita,Nemoto et al., 2009)'
_computing_structure_refinement 'SHELXL-97 (Sheldrick, 1997)'
_diffrn_ambient_temperature 93(2)
_diffrn_detector_area_resol_mean 11.6279
_diffrn_measured_fraction_theta_full 0.994
_diffrn_measured_fraction_theta_max 0.994
_diffrn_measurement_device_type 'Rigaku XtaLAB P200'
_diffrn_measurement_method \w
_diffrn_radiation_monochromator Confocal
_diffrn_radiation_type MoK\a
_diffrn_radiation_wavelength 0.71075
_diffrn_reflns_av_R_equivalents 0.0806
_diffrn_reflns_av_sigmaI/netI 0.1004
_diffrn_reflns_limit_h_max 10
_diffrn_reflns_limit_h_min -7
_diffrn_reflns_limit_k_max 51
_diffrn_reflns_limit_k_min -55
_diffrn_reflns_limit_l_max 21
_diffrn_reflns_limit_l_min -21
_diffrn_reflns_number 32151
_diffrn_reflns_theta_full 27.50
_diffrn_reflns_theta_max 27.53
_diffrn_reflns_theta_min 2.51
_exptl_absorpt_coefficient_mu 1.347
_exptl_absorpt_correction_T_max 0.987
_exptl_absorpt_correction_T_min 0.605
_exptl_absorpt_correction_type multi-scan
_exptl_absorpt_process_details 'REQAB (Rigaku, 1998)'
_exptl_crystal_colour blue
_exptl_crystal_density_diffrn 1.728
_exptl_crystal_density_method 'not measured'
_exptl_crystal_description needle
_exptl_crystal_F_000 3072
_exptl_crystal_size_max 0.400
_exptl_crystal_size_mid 0.010
_exptl_crystal_size_min 0.010
_refine_diff_density_max 5.443
_refine_diff_density_min -2.513
_refine_diff_density_rms 0.347
_refine_ls_abs_structure_details 'Flack H D (1983), Acta Cryst. A39, 876-881'
_refine_ls_abs_structure_Flack 0.05(9)
_refine_ls_extinction_method none
_refine_ls_goodness_of_fit_ref 1.049
_refine_ls_matrix_type full
_refine_ls_number_parameters 707
_refine_ls_number_reflns 10735
_refine_ls_number_restraints 514
_refine_ls_restrained_S_all 1.027
_refine_ls_R_factor_all 0.1194
_refine_ls_R_factor_gt 0.1065
_refine_ls_shift/su_max 0.000
_refine_ls_shift/su_mean 0.000
_refine_ls_structure_factor_coef Fsqd
_refine_ls_weighting_details 'calc w=1/[\s^2^(Fo^2^)+(0.0890P)^2^+609.1361P] where P=(Fo^2^+2Fc^2^)/3'
_refine_ls_weighting_scheme calc
_refine_ls_wR_factor_gt 0.2663
_refine_ls_wR_factor_ref 0.2776
_reflns_number_gt 9121
_reflns_number_total 10738
_reflns_threshold_expression F^2^>2.0\s(F^2^)
_cod_data_source_file ic502953b_si_001.cif
_cod_data_source_block '[1Cl2].H2O'
_cod_depositor_comments 'Adding full bibliography for 4342442--4342446.cif.'
_cod_original_sg_symbol_H-M 'C c'
_cod_database_code 4342443

loop_
_symmetry_equiv_pos_as_xyz
'x, y, z'
'x, -y, z+1/2'
'x+1/2, y+1/2, z'
'x+1/2, -y+1/2, z+1/2'

loop_
_atom_site_label
_atom_site_type_symbol
_atom_site_fract_x
_atom_site_fract_y
_atom_site_fract_z
_atom_site_U_iso_or_equiv
_atom_site_adp_type
_atom_site_occupancy
_atom_site_symmetry_multiplicity
_atom_site_calc_flag
_atom_site_refinement_flags
Rh1 Rh 0.53722(16) 0.27810(3) 0.67114(9) 0.0209(3) Uani 1 1 d .
Rh2 Rh 0.66107(16) 0.29587(3) 0.55299(9) 0.0196(3) Uani 1 1 d .
Cl1 Cl 0.4606(7) 0.25986(13) 0.8020(3) 0.0329(11) Uani 1 1 d .
Cl2 Cl 0.8248(6) 0.31359(12) 0.4466(3) 0.0249(9) Uani 1 1 d .
N1 N 0.353(2) 0.2539(4) 0.5987(9) 0.022(3) Uani 1 1 d U
C1 C 0.216(2) 0.2718(4) 0.5698(11) 0.021(3) Uani 1 1 d U
N2 N 0.107(2) 0.2567(4) 0.5146(10) 0.026(3) Uani 1 1 d U
H2N H 0.0135 0.2636 0.4890 0.031 Uiso 1 1 calc R
C2 C 0.169(3) 0.2282(5) 0.5059(15) 0.035(5) Uani 1 1 d U
H2 H 0.1173 0.2126 0.4709 0.042 Uiso 1 1 calc R
C3 C 0.322(3) 0.2261(5) 0.5581(13) 0.028(4) Uani 1 1 d U
H3 H 0.3913 0.2090 0.5644 0.033 Uiso 1 1 calc R
N3 N 0.359(2) 0.3107(4) 0.6525(10) 0.026(3) Uani 1 1 d U
C4 C 0.224(2) 0.3024(5) 0.6039(13) 0.025(3) Uani 1 1 d U
N4 N 0.113(2) 0.3263(4) 0.5951(10) 0.027(3) Uani 1 1 d U
H4N H 0.0161 0.3262 0.5644 0.032 Uiso 1 1 calc R
C5 C 0.184(3) 0.3504(6) 0.6439(14) 0.038(5) Uani 1 1 d U
H5 H 0.1381 0.3696 0.6507 0.045 Uiso 1 1 calc R
C6 C 0.339(3) 0.3403(6) 0.6808(15) 0.036(5) Uani 1 1 d U
H6 H 0.4166 0.3515 0.7181 0.043 Uiso 1 1 calc R
N5 N 0.558(2) 0.2630(4) 0.4703(10) 0.027(3) Uani 1 1 d U
C7 C 0.417(2) 0.2716(5) 0.4219(11) 0.024(3) Uani 1 1 d U
N6 N 0.359(2) 0.2485(5) 0.3687(12) 0.038(4) Uani 1 1 d U
H6N H 0.2690 0.2484 0.3325 0.045 Uiso 1 1 calc R
C8 C 0.470(3) 0.2259(6) 0.3837(15) 0.041(5) Uani 1 1 d U
H8 H 0.4639 0.2074 0.3544 0.049 Uiso 1 1 calc R
C9 C 0.594(3) 0.2339(5) 0.4478(13) 0.032(4) Uani 1 1 d U
H9 H 0.6838 0.2219 0.4714 0.039 Uiso 1 1 calc R
N7 N 0.466(2) 0.3193(4) 0.4906(10) 0.024(3) Uani 1 1 d U
C10 C 0.372(2) 0.3028(5) 0.4318(11) 0.022(4) Uani 1 1 d U
N8 N 0.240(2) 0.3198(4) 0.3912(10) 0.028(3) Uani 1 1 d U
H8N H 0.1618 0.3136 0.3520 0.033 Uiso 1 1 calc R
C11 C 0.260(3) 0.3494(6) 0.4270(15) 0.035(4) Uani 1 1 d U
H11 H 0.1921 0.3664 0.4127 0.042 Uiso 1 1 calc R
C12 C 0.400(2) 0.3482(5) 0.4869(12) 0.026(4) Uani 1 1 d U
H12 H 0.4434 0.3648 0.5204 0.031 Uiso 1 1 calc R
O1 O 0.7163(17) 0.2439(3) 0.6888(9) 0.026(3) Uani 1 1 d .
O2 O 0.8577(15) 0.2694(3) 0.6109(8) 0.022(3) Uani 1 1 d .
C13 C 0.843(3) 0.2493(5) 0.6625(12) 0.025(4) Uani 1 1 d U
C14 C 1.000(3) 0.2308(5) 0.7010(16) 0.035(5) Uani 1 1 d U
H14B H 1.0586 0.2419 0.7494 0.042 Uiso 1 1 calc R
H14A H 1.0700 0.2303 0.6617 0.042 Uiso 1 1 calc R
C15 C 0.971(3) 0.1966(5) 0.7263(16) 0.041(5) Uani 1 1 d U
H15B H 1.0515 0.1911 0.7754 0.049 Uiso 1 1 calc R
H15A H 0.8640 0.1952 0.7393 0.049 Uiso 1 1 calc R
C16 C 0.979(4) 0.1745(7) 0.6610(19) 0.063(8) Uani 1 1 d U
H16B H 0.9534 0.1540 0.6789 0.075 Uiso 1 1 calc R
H16A H 1.0913 0.1738 0.6548 0.075 Uiso 1 1 calc R
C17 C 0.872(5) 0.1806(8) 0.578(2) 0.085(12) Uani 1 1 d U
H17C H 0.7924 0.1961 0.5833 0.128 Uiso 1 1 calc R
H17A H 0.8168 0.1618 0.5570 0.128 Uiso 1 1 calc R
H17B H 0.9364 0.1879 0.5413 0.128 Uiso 1 1 calc R
O3 O 0.7086(16) 0.3067(3) 0.7418(8) 0.020(3) Uani 1 1 d .
O4 O 0.7547(14) 0.3320(3) 0.6313(8) 0.019(3) Uani 1 1 d .
C18 C 0.768(2) 0.3302(4) 0.7097(12) 0.022(4) Uani 1 1 d .
C19 C 0.844(3) 0.3564(5) 0.7654(13) 0.039(5) Uani 1 1 d U
H19B H 0.9565 0.3509 0.7889 0.047 Uiso 1 1 calc R
H19A H 0.8451 0.3747 0.7316 0.047 Uiso 1 1 calc R
C20 C 0.766(3) 0.3649(6) 0.8336(16) 0.044(5) Uani 1 1 d U
H20B H 0.6536 0.3703 0.8106 0.053 Uiso 1 1 calc R
H20A H 0.7668 0.3468 0.8683 0.053 Uiso 1 1 calc R
C21 C 0.841(4) 0.3902(8) 0.8843(18) 0.062(7) Uani 1 1 d U
H21B H 0.8574 0.4074 0.8494 0.074 Uiso 1 1 calc R
H21A H 0.9478 0.3836 0.9153 0.074 Uiso 1 1 calc R
C22 C 0.738(4) 0.4014(8) 0.945(2) 0.070(9) Uani 1 1 d U
H22C H 0.6263 0.4034 0.9164 0.105 Uiso 1 1 calc R
H22A H 0.7781 0.4211 0.9678 0.105 Uiso 1 1 calc R
H22B H 0.7458 0.3865 0.9887 0.105 Uiso 1 1 calc R
Rh3 Rh 0.85921(16) 0.46080(3) 0.28369(9) 0.0193(3) Uani 1 1 d .
Rh4 Rh 1.09129(16) 0.44730(4) 0.40347(9) 0.0200(3) Uani 1 1 d .
Cl3 Cl 0.6529(6) 0.47733(12) 0.1553(3) 0.0266(10) Uani 1 1 d .
Cl4 Cl 1.3525(6) 0.43253(12) 0.5135(3) 0.0244(9) Uani 1 1 d .
N9 N 0.7103(17) 0.4260(4) 0.3078(9) 0.016(3) Uani 1 1 d U
C23 C 0.610(2) 0.4355(4) 0.3584(12) 0.020(3) Uani 1 1 d U
N10 N 0.5256(19) 0.4106(4) 0.3725(9) 0.025(3) Uani 1 1 d U
H10N H 0.4550 0.4107 0.4027 0.030 Uiso 1 1 calc R
C24 C 0.567(2) 0.3846(5) 0.3320(13) 0.025(4) Uani 1 1 d U
H24 H 0.5279 0.3644 0.3321 0.030 Uiso 1 1 calc R
C25 C 0.682(2) 0.3964(4) 0.2914(11) 0.020(3) Uani 1 1 d U
H25 H 0.7329 0.3847 0.2571 0.024 Uiso 1 1 calc R
N11 N 0.7304(19) 0.4854(4) 0.3506(9) 0.021(3) Uani 1 1 d U
C26 C 0.630(2) 0.4671(4) 0.3827(11) 0.019(3) Uani 1 1 d U
N12 N 0.5565(18) 0.4824(3) 0.4343(9) 0.016(3) Uani 1 1 d U
H12N H 0.4881 0.4750 0.4607 0.019 Uiso 1 1 calc R
C27 C 0.615(3) 0.5140(5) 0.4369(14) 0.028(4) Uani 1 1 d U
H27 H 0.5873 0.5307 0.4666 0.033 Uiso 1 1 calc R
C28 C 0.723(2) 0.5139(5) 0.3853(12) 0.023(3) Uani 1 1 d U
H28 H 0.7832 0.5311 0.3755 0.027 Uiso 1 1 calc R
N13 N 0.961(2) 0.4257(4) 0.4736(10) 0.023(3) Uani 1 1 d U
C29 C 0.911(2) 0.4440(5) 0.5279(12) 0.025(3) Uani 1 1 d U
N14 N 0.8241(19) 0.4271(4) 0.5737(10) 0.023(3) Uani 1 1 d U
H14N H 0.7808 0.4342 0.6121 0.028 Uiso 1 1 calc R
C30 C 0.819(3) 0.3969(5) 0.5469(12) 0.027(4) Uani 1 1 d U
H30 H 0.7704 0.3801 0.5671 0.032 Uiso 1 1 calc R
C31 C 0.902(2) 0.3964(5) 0.4837(13) 0.024(4) Uani 1 1 d U
H31 H 0.9155 0.3790 0.4529 0.029 Uiso 1 1 calc R
N15 N 1.059(2) 0.4825(4) 0.4795(10) 0.024(3) Uani 1 1 d U
C32 C 0.963(2) 0.4752(5) 0.5312(13) 0.025(3) Uani 1 1 d U
N16 N 0.947(2) 0.5005(4) 0.5778(10) 0.027(3) Uani 1 1 d U
H16N H 0.8937 0.5010 0.6164 0.032 Uiso 1 1 calc R
C33 C 1.028(3) 0.5249(5) 0.5532(12) 0.030(4) Uani 1 1 d U
H33 H 1.0303 0.5453 0.5717 0.036 Uiso 1 1 calc R
C34 C 1.107(3) 0.5126(4) 0.4935(14) 0.027(4) Uani 1 1 d U
H34 H 1.1791 0.5232 0.4684 0.033 Uiso 1 1 calc R
O5 O 0.9760(15) 0.4312(3) 0.2157(8) 0.018(3) Uani 1 1 d .
O6 O 1.1212(15) 0.4094(3) 0.3322(7) 0.019(3) Uani 1 1 d .
C35 C 1.071(2) 0.4102(5) 0.2543(12) 0.024(4) Uani 1 1 d .
C36 C 1.111(3) 0.3834(4) 0.2041(14) 0.028(4) Uani 1 1 d U
H36B H 1.2055 0.3728 0.2361 0.034 Uiso 1 1 calc R
H36A H 1.0206 0.3689 0.1950 0.034 Uiso 1 1 calc R
C37 C 1.144(3) 0.3915(5) 0.1246(15) 0.036(4) Uani 1 1 d U
H37B H 1.0512 0.4026 0.0926 0.044 Uiso 1 1 calc R
H37A H 1.1571 0.3725 0.0953 0.044 Uiso 1 1 calc R
C38 C 1.299(3) 0.4117(6) 0.1312(16) 0.043(5) Uani 1 1 d U
H38B H 1.2809 0.4320 0.1531 0.051 Uiso 1 1 calc R
H38A H 1.3899 0.4021 0.1688 0.051 Uiso 1 1 calc R
C39 C 1.340(3) 0.4156(6) 0.0456(18) 0.047(6) Uani 1 1 d U
H39C H 1.3908 0.3970 0.0318 0.070 Uiso 1 1 calc R
H39A H 1.4130 0.4329 0.0470 0.070 Uiso 1 1 calc R
H39B H 1.2415 0.4194 0.0050 0.070 Uiso 1 1 calc R
O7 O 1.0073(15) 0.4962(3) 0.2620(8) 0.019(3) Uani 1 1 d U
O8 O 1.2302(15) 0.4730(3) 0.3403(7) 0.020(3) Uani 1 1 d .
C40 C 1.158(2) 0.4938(4) 0.2826(11) 0.021(4) Uani 1 1 d U
C41 C 1.274(2) 0.5113(6) 0.2427(14) 0.032(4) Uani 1 1 d U
H41B H 1.3835 0.5093 0.2759 0.039 Uiso 1 1 calc R
H41A H 1.2719 0.5024 0.1890 0.039 Uiso 1 1 calc R
C42 C 1.230(4) 0.5448(6) 0.2330(17) 0.050(6) Uani 1 1 d U
H42B H 1.1168 0.5464 0.2033 0.060 Uiso 1 1 calc R
H42A H 1.2961 0.5544 0.1994 0.060 Uiso 1 1 calc R
C43 C 1.250(6) 0.5631(9) 0.313(2) 0.086(10) Uani 1 1 d U
H43B H 1.1592 0.5572 0.3372 0.103 Uiso 1 1 calc R
H43A H 1.3475 0.5551 0.3497 0.103 Uiso 1 1 calc R
C44 C 1.260(7) 0.5928(10) 0.317(3) 0.116(16) Uani 1 1 d U
H44C H 1.3588 0.5987 0.3550 0.174 Uiso 1 1 calc R
H44A H 1.1681 0.6009 0.3364 0.174 Uiso 1 1 calc R
H44B H 1.2590 0.6011 0.2638 0.174 Uiso 1 1 calc R
O9 O -0.0515(19) 0.3114(4) 0.2780(9) 0.036(4) Uani 1 1 d .
O10 O 0.633(2) 0.4508(4) 0.6778(9) 0.038(4) Uani 1 1 d .

loop_
_atom_site_aniso_label
_atom_site_aniso_U_11
_atom_site_aniso_U_22
_atom_site_aniso_U_33
_atom_site_aniso_U_23
_atom_site_aniso_U_13
_atom_site_aniso_U_12
Rh1 0.0136(7) 0.0225(7) 0.0260(7) 0.0017(6) 0.0030(5) -0.0008(6)
Rh2 0.0129(7) 0.0222(7) 0.0229(6) 0.0009(6) 0.0021(5) 0.0013(6)
Cl1 0.033(3) 0.035(3) 0.031(2) 0.003(2) 0.008(2) -0.004(2)
Cl2 0.018(2) 0.030(2) 0.028(2) 0.0012(18) 0.0079(18) -0.0016(19)
N1 0.020(7) 0.026(7) 0.016(6) 0.011(5) -0.001(5) -0.002(5)
C1 0.016(5) 0.026(4) 0.021(5) 0.004(4) 0.005(4) -0.002(4)
N2 0.019(7) 0.029(8) 0.026(8) 0.000(6) -0.001(6) -0.001(6)
C2 0.027(10) 0.017(7) 0.054(12) 0.003(7) -0.007(8) -0.012(7)
C3 0.023(8) 0.024(7) 0.036(10) 0.013(7) 0.007(7) -0.002(6)
N3 0.022(7) 0.032(8) 0.022(7) -0.002(6) 0.004(6) -0.010(6)
C4 0.010(7) 0.027(6) 0.040(9) 0.000(6) 0.006(6) -0.005(5)
N4 0.031(8) 0.019(7) 0.028(8) -0.002(6) 0.003(6) -0.003(6)
C5 0.030(10) 0.037(9) 0.043(11) -0.020(9) 0.002(9) -0.005(7)
C6 0.019(8) 0.041(10) 0.051(12) -0.019(9) 0.013(7) -0.009(8)
N5 0.022(8) 0.037(8) 0.018(7) -0.003(6) -0.003(6) 0.006(7)
C7 0.018(8) 0.032(8) 0.018(8) 0.004(6) -0.004(6) -0.006(6)
N6 0.033(9) 0.041(10) 0.035(9) -0.012(8) -0.002(7) -0.007(7)
C8 0.036(11) 0.046(11) 0.041(11) -0.013(9) 0.008(8) -0.001(8)
C9 0.041(10) 0.029(9) 0.029(9) 0.000(7) 0.010(7) 0.003(8)
N7 0.018(8) 0.034(8) 0.022(7) 0.003(7) 0.006(6) 0.003(6)
C10 0.021(5) 0.024(5) 0.021(5) -0.001(4) 0.005(4) 0.009(4)
N8 0.011(7) 0.042(8) 0.028(7) 0.007(6) 0.001(6) 0.000(6)
C11 0.020(9) 0.036(9) 0.049(11) 0.003(8) 0.011(7) 0.006(8)
C12 0.020(9) 0.034(9) 0.028(8) 0.004(7) 0.012(6) 0.000(7)
O1 0.018(7) 0.022(7) 0.034(7) 0.003(6) -0.004(6) -0.004(6)
O2 0.013(6) 0.018(6) 0.035(7) 0.005(5) 0.005(5) -0.003(5)
C13 0.023(5) 0.024(5) 0.025(5) 0.002(4) 0.003(4) 0.005(4)
C14 0.035(12) 0.020(8) 0.053(13) 0.001(9) 0.019(10) 0.002(9)
C15 0.052(14) 0.019(9) 0.051(11) 0.002(8) 0.011(11) 0.007(9)
C16 0.09(2) 0.033(11) 0.063(14) -0.022(11) 0.008(13) -0.004(13)
C17 0.13(3) 0.044(18) 0.069(15) -0.023(15) -0.009(18) 0.010(19)
O3 0.022(7) 0.017(6) 0.020(6) -0.003(5) 0.001(5) -0.001(5)
O4 0.006(6) 0.017(6) 0.033(7) 0.006(5) 0.005(5) 0.001(5)
C18 0.019(10) 0.008(8) 0.036(10) -0.005(7) -0.001(8) -0.005(7)
C19 0.061(15) 0.021(10) 0.029(9) 0.010(7) 0.000(9) 0.003(10)
C20 0.043(13) 0.030(11) 0.052(12) -0.013(9) -0.003(9) 0.010(10)
C21 0.059(13) 0.070(13) 0.048(11) -0.029(10) -0.007(10) -0.010(11)
C22 0.08(2) 0.059(19) 0.060(17) -0.040(15) 0.002(14) 0.002(17)
Rh3 0.0127(7) 0.0222(7) 0.0234(6) 0.0014(6) 0.0047(5) 0.0006(6)
Rh4 0.0127(7) 0.0241(7) 0.0238(7) -0.0003(6) 0.0051(5) -0.0002(6)
Cl3 0.021(2) 0.031(2) 0.027(2) 0.0027(19) 0.0057(18) -0.0019(19)
Cl4 0.016(2) 0.032(2) 0.025(2) 0.0017(19) 0.0041(17) 0.0020(19)
N9 0.008(7) 0.020(6) 0.019(7) 0.003(5) 0.001(5) -0.003(5)
C23 0.010(8) 0.020(6) 0.031(8) 0.007(6) 0.005(6) 0.007(6)
N10 0.013(7) 0.044(7) 0.021(7) -0.004(6) 0.007(5) -0.015(6)
C24 0.007(7) 0.028(7) 0.039(9) 0.005(7) 0.001(6) -0.007(6)
C25 0.018(8) 0.024(7) 0.018(7) -0.002(6) 0.001(6) -0.008(7)
N11 0.017(8) 0.025(7) 0.022(7) 0.008(6) 0.005(5) -0.002(6)
C26 0.014(5) 0.024(4) 0.021(5) 0.003(4) 0.006(4) 0.003(4)
N12 0.012(4) 0.017(4) 0.020(4) 0.003(3) 0.005(4) 0.001(4)
C27 0.027(10) 0.015(7) 0.043(10) 0.006(7) 0.010(8) -0.007(7)
C28 0.014(8) 0.023(7) 0.029(9) 0.004(7) 0.002(6) 0.001(6)
N13 0.019(5) 0.026(5) 0.026(5) 0.003(4) 0.006(4) -0.003(4)
C29 0.019(9) 0.031(6) 0.024(8) 0.002(6) 0.004(7) -0.003(7)
N14 0.012(7) 0.035(7) 0.024(7) 0.001(6) 0.007(6) -0.004(6)
C30 0.028(10) 0.029(7) 0.025(8) 0.014(7) 0.009(7) -0.002(8)
C31 0.013(9) 0.022(7) 0.042(10) 0.010(7) 0.014(7) 0.007(7)
N15 0.023(8) 0.015(6) 0.033(8) 0.000(6) 0.006(6) 0.001(6)
C32 0.017(9) 0.029(6) 0.031(9) -0.003(7) 0.007(7) -0.007(7)
N16 0.020(8) 0.035(7) 0.022(7) 0.001(6) -0.002(6) 0.002(7)
C33 0.044(12) 0.021(7) 0.021(8) -0.006(7) -0.004(7) -0.003(8)
C34 0.023(10) 0.014(7) 0.045(10) 0.001(7) 0.006(7) -0.004(7)
O5 0.013(6) 0.015(6) 0.028(6) 0.000(5) 0.013(5) 0.006(5)
O6 0.017(7) 0.021(6) 0.019(6) -0.003(5) 0.006(5) 0.005(5)
C35 0.016(10) 0.027(10) 0.032(10) -0.014(8) 0.010(8) 0.001(8)
C36 0.022(9) 0.011(7) 0.049(9) -0.012(7) 0.005(8) -0.002(7)
C37 0.038(11) 0.024(10) 0.045(10) 0.002(9) 0.005(9) 0.012(8)
C38 0.040(12) 0.040(12) 0.049(12) -0.002(10) 0.011(10) 0.003(9)
C39 0.052(16) 0.028(12) 0.071(15) 0.004(11) 0.038(13) 0.012(11)
O7 0.012(6) 0.012(6) 0.033(6) 0.005(5) 0.004(5) -0.005(5)
O8 0.016(7) 0.028(7) 0.017(6) 0.005(5) 0.005(5) 0.007(5)
C40 0.019(5) 0.021(5) 0.025(5) 0.004(4) 0.007(4) -0.005(4)
C41 0.010(9) 0.045(10) 0.041(11) 0.000(9) 0.006(8) -0.008(8)
C42 0.061(16) 0.040(10) 0.054(13) 0.002(9) 0.026(12) -0.016(11)
C43 0.13(3) 0.062(14) 0.071(17) -0.024(14) 0.038(19) -0.028(19)
C44 0.20(5) 0.065(15) 0.08(2) -0.020(17) 0.03(3) -0.05(3)
O9 0.033(9) 0.037(9) 0.031(7) 0.010(7) -0.005(6) -0.014(7)
O10 0.049(10) 0.038(9) 0.030(8) -0.019(7) 0.018(7) -0.013(8)

loop_
_atom_type_symbol
_atom_type_description
_atom_type_scat_dispersion_real
_atom_type_scat_dispersion_imag
_atom_type_scat_source
C C 0.0033 0.0016 'International Tables Vol C Tables 4.2.6.8 and 6.1.1.4'
H H 0.0000 0.0000 'International Tables Vol C Tables 4.2.6.8 and 6.1.1.4'
N N 0.0061 0.0033 'International Tables Vol C Tables 4.2.6.8 and 6.1.1.4'
O O 0.0106 0.0060 'International Tables Vol C Tables 4.2.6.8 and 6.1.1.4'
Cl Cl 0.1484 0.1585 'International Tables Vol C Tables 4.2.6.8 and 6.1.1.4'
Rh Rh -1.1178 0.9187 'International Tables Vol C Tables 4.2.6.8 and 6.1.1.4'

loop_
_geom_angle_atom_site_label_1
_geom_angle_atom_site_label_2
_geom_angle_atom_site_label_3
_geom_angle
_geom_angle_publ_flag
N1 Rh1 N3 79.8(7) y
N1 Rh1 O3 173.9(6) y
N3 Rh1 O3 94.3(6) y
N1 Rh1 O1 98.9(6) y
N3 Rh1 O1 178.7(6) y
O3 Rh1 O1 87.0(5) y
N1 Rh1 Cl1 92.7(4) y
N3 Rh1 Cl1 91.4(5) y
O3 Rh1 Cl1 88.5(4) y
O1 Rh1 Cl1 88.5(4) y
N1 Rh1 Rh2 94.8(4) ?
N3 Rh1 Rh2 95.2(5) ?
O3 Rh1 Rh2 84.6(4) ?
O1 Rh1 Rh2 85.1(4) ?
Cl1 Rh1 Rh2 170.80(15) y
N7 Rh2 N5 79.7(7) y
N7 Rh2 O2 175.9(7) y
N5 Rh2 O2 96.3(6) y
N7 Rh2 O4 95.9(6) y
N5 Rh2 O4 175.4(6) y
O2 Rh2 O4 88.1(5) y
N7 Rh2 Rh1 97.1(5) ?
N5 Rh2 Rh1 97.4(5) ?
O2 Rh2 Rh1 84.0(4) ?
O4 Rh2 Rh1 84.4(3) ?
N7 Rh2 Cl2 89.8(5) y
N5 Rh2 Cl2 87.3(5) y
O2 Rh2 Cl2 89.4(4) y
O4 Rh2 Cl2 91.4(4) y
Rh1 Rh2 Cl2 172.28(13) y
C3 N1 C1 105.3(16) ?
C3 N1 Rh1 141.1(14) ?
C1 N1 Rh1 112.9(13) ?
N2 C1 N1 111.4(17) ?
N2 C1 C4 134.1(18) ?
N1 C1 C4 114.5(17) ?
C1 N2 C2 107.3(17) ?
C1 N2 H2N 126.3 ?
C2 N2 H2N 126.3 ?
N2 C2 C3 108.5(19) ?
N2 C2 H2 125.8 ?
C3 C2 H2 125.8 ?
N1 C3 C2 107.5(19) ?
N1 C3 H3 126.3 ?
C2 C3 H3 126.3 ?
C4 N3 C6 108.5(19) ?
C4 N3 Rh1 114.9(14) ?
C6 N3 Rh1 136.6(15) ?
N3 C4 N4 109.8(18) ?
N3 C4 C1 117.6(19) ?
N4 C4 C1 132.6(18) ?
C5 N4 C4 107.8(18) ?
C5 N4 H4N 126.1 ?
C4 N4 H4N 126.1 ?
N4 C5 C6 106(2) ?
N4 C5 H5 127.1 ?
C6 C5 H5 127.1 ?
N3 C6 C5 108.1(19) ?
N3 C6 H6 126.0 ?
C5 C6 H6 126.0 ?
C7 N5 C9 108.0(18) ?
C7 N5 Rh2 114.0(14) ?
C9 N5 Rh2 137.9(15) ?
N5 C7 N6 110(2) ?
N5 C7 C10 114.9(18) ?
N6 C7 C10 135.1(19) ?
C8 N6 C7 106.2(19) ?
C8 N6 H6N 126.9 ?
C7 N6 H6N 126.9 ?
N6 C8 C9 110(2) ?
N6 C8 H8 124.9 ?
C9 C8 H8 124.9 ?
C8 C9 N5 106(2) ?
C8 C9 H9 127.1 ?
N5 C9 H9 127.1 ?
C10 N7 C12 106.6(17) ?
C10 N7 Rh2 113.6(13) ?
C12 N7 Rh2 139.7(15) ?
N7 C10 N8 111.4(17) ?
N7 C10 C7 117.6(17) ?
N8 C10 C7 131.1(18) ?
C10 N8 C11 105.4(17) ?
C10 N8 H8N 127.3 ?
C11 N8 H8N 127.3 ?
C12 C11 N8 106.4(19) ?
C12 C11 H11 126.8 ?
N8 C11 H11 126.8 ?
C11 C12 N7 110(2) ?
C11 C12 H12 124.9 ?
N7 C12 H12 124.9 ?
C13 O1 Rh1 117.7(13) ?
C13 O2 Rh2 121.1(13) ?
O2 C13 O1 125.8(19) ?
O2 C13 C14 115.9(19) ?
O1 C13 C14 118.2(18) ?
C13 C14 C15 115(2) ?
C13 C14 H14B 108.6 ?
C15 C14 H14B 108.6 ?
C13 C14 H14A 108.6 ?
C15 C14 H14A 108.6 ?
H14B C14 H14A 107.5 ?
C16 C15 C14 112(2) ?
C16 C15 H15B 109.2 ?
C14 C15 H15B 109.2 ?
C16 C15 H15A 109.2 ?
C14 C15 H15A 109.2 ?
H15B C15 H15A 107.9 ?
C15 C16 C17 117(3) ?
C15 C16 H16B 108.1 ?
C17 C16 H16B 108.1 ?
C15 C16 H16A 108.1 ?
C17 C16 H16A 108.1 ?
H16B C16 H16A 107.3 ?
C16 C17 H17C 109.5 ?
C16 C17 H17A 109.5 ?
H17C C17 H17A 109.5 ?
C16 C17 H17B 109.5 ?
H17C C17 H17B 109.5 ?
H17A C17 H17B 109.5 ?
C18 O3 Rh1 121.1(12) ?
C18 O4 Rh2 121.8(11) ?
O4 C18 O3 120.8(16) ?
O4 C18 C19 120.4(17) ?
O3 C18 C19 118.6(18) ?
C20 C19 C18 117(2) ?
C20 C19 H19B 108.0 ?
C18 C19 H19B 108.0 ?
C20 C19 H19A 108.0 ?
C18 C19 H19A 108.0 ?
H19B C19 H19A 107.2 ?
C21 C20 C19 115(3) ?
C21 C20 H20B 108.4 ?
C19 C20 H20B 108.4 ?
C21 C20 H20A 108.4 ?
C19 C20 H20A 108.4 ?
H20B C20 H20A 107.5 ?
C20 C21 C22 113(3) ?
C20 C21 H21B 109.1 ?
C22 C21 H21B 109.1 ?
C20 C21 H21A 109.1 ?
C22 C21 H21A 109.1 ?
H21B C21 H21A 107.8 ?
C21 C22 H22C 109.5 ?
C21 C22 H22A 109.5 ?
H22C C22 H22A 109.5 ?
C21 C22 H22B 109.5 ?
H22C C22 H22B 109.5 ?
H22A C22 H22B 109.5 ?
N11 Rh3 N9 81.3(6) y
N11 Rh3 O7 97.4(6) y
N9 Rh3 O7 178.6(6) y
N11 Rh3 O5 173.7(6) y
N9 Rh3 O5 92.4(5) y
O7 Rh3 O5 88.8(5) y
N11 Rh3 Rh4 95.7(4) ?
N9 Rh3 Rh4 94.4(4) ?
O7 Rh3 Rh4 85.2(4) ?
O5 Rh3 Rh4 85.1(4) ?
N11 Rh3 Cl3 88.1(5) y
N9 Rh3 Cl3 92.1(4) y
O7 Rh3 Cl3 88.4(4) y
O5 Rh3 Cl3 91.7(4) y
Rh4 Rh3 Cl3 172.92(13) y
N13 Rh4 N15 79.5(7) y
N13 Rh4 O8 174.2(6) y
N15 Rh4 O8 95.0(6) y
N13 Rh4 O6 97.0(6) y
N15 Rh4 O6 176.1(6) y
O8 Rh4 O6 88.5(5) y
N13 Rh4 Rh3 98.0(5) ?
N15 Rh4 Rh3 97.7(5) ?
O8 Rh4 Rh3 84.3(3) ?
O6 Rh4 Rh3 84.2(4) ?
N13 Rh4 Cl4 87.9(5) y
N15 Rh4 Cl4 87.2(5) y
O8 Rh4 Cl4 90.2(4) y
O6 Rh4 Cl4 91.2(4) y
Rh3 Rh4 Cl4 172.89(12) y
C25 N9 C23 107.9(15) ?
C25 N9 Rh3 139.2(13) ?
C23 N9 Rh3 112.8(12) ?
N10 C23 N9 107.0(16) ?
N10 C23 C26 138.9(18) ?
N9 C23 C26 114.1(16) ?
C23 N10 C24 111.1(16) ?
C23 N10 H10N 124.4 ?
C24 N10 H10N 124.4 ?
N10 C24 C25 102.7(17) ?
N10 C24 H24 128.7 ?
C25 C24 H24 128.7 ?
N9 C25 C24 111.2(17) ?
N9 C25 H25 124.4 ?
C24 C25 H25 124.4 ?
C26 N11 C28 105.3(16) ?
C26 N11 Rh3 112.0(13) ?
C28 N11 Rh3 141.8(13) ?
N12 C26 N11 112.7(17) ?
N12 C26 C23 127.9(17) ?
N11 C26 C23 119.3(17) ?
C26 N12 C27 106.2(15) ?
C26 N12 H12N 126.9 ?
C27 N12 H12N 126.9 ?
C28 C27 N12 104.2(17) ?
C28 C27 H27 127.9 ?
N12 C27 H27 127.9 ?
N11 C28 C27 111.5(17) ?
N11 C28 H28 124.3 ?
C27 C28 H28 124.3 ?
C29 N13 C31 106.4(16) ?
C29 N13 Rh4 114.7(13) ?
C31 N13 Rh4 139.0(14) ?
N13 C29 N14 110.4(18) ?
N13 C29 C32 116.5(18) ?
N14 C29 C32 132.9(19) ?
C30 N14 C29 107.6(16) ?
C30 N14 H14N 126.2 ?
C29 N14 H14N 126.2 ?
N14 C30 C31 106.1(17) ?
N14 C30 H30 126.9 ?
C31 C30 H30 126.9 ?
N13 C31 C30 109.5(18) ?
N13 C31 H31 125.3 ?
C30 C31 H31 125.3 ?
C32 N15 C34 108.1(17) ?
C32 N15 Rh4 114.0(13) ?
C34 N15 Rh4 138.0(15) ?
N15 C32 N16 109.3(17) ?
N15 C32 C29 115.1(18) ?
N16 C32 C29 135.5(19) ?
C32 N16 C33 108.9(17) ?
C32 N16 H16N 125.6 ?
C33 N16 H16N 125.6 ?
N16 C33 C34 105.5(17) ?
N16 C33 H33 127.2 ?
C34 C33 H33 127.2 ?
N15 C34 C33 108.0(18) ?
N15 C34 H34 126.0 ?
C33 C34 H34 126.0 ?
C35 O5 Rh3 118.3(11) ?
C35 O6 Rh4 120.7(12) ?
O6 C35 O5 123.9(16) ?
O6 C35 C36 118.9(18) ?
O5 C35 C36 116.9(17) ?
C37 C36 C35 115.9(18) ?
C37 C36 H36B 108.3 ?
C35 C36 H36B 108.3 ?
C37 C36 H36A 108.3 ?
C35 C36 H36A 108.3 ?
H36B C36 H36A 107.4 ?
C36 C37 C38 113(2) ?
C36 C37 H37B 108.9 ?
C38 C37 H37B 108.9 ?
C36 C37 H37A 108.9 ?
C38 C37 H37A 108.9 ?
H37B C37 H37A 107.7 ?
C39 C38 C37 111(2) ?
C39 C38 H38B 109.5 ?
C37 C38 H38B 109.5 ?
C39 C38 H38A 109.5 ?
C37 C38 H38A 109.5 ?
H38B C38 H38A 108.1 ?
C38 C39 H39C 109.5 ?
C38 C39 H39A 109.5 ?
H39C C39 H39A 109.5 ?
C38 C39 H39B 109.5 ?
H39C C39 H39B 109.5 ?
H39A C39 H39B 109.5 ?
C40 O7 Rh3 120.8(12) ?
C40 O8 Rh4 120.2(11) ?
O7 C40 O8 121.2(16) ?
O7 C40 C41 123.9(17) ?
O8 C40 C41 114.8(17) ?
C42 C41 C40 111.5(19) ?
C42 C41 H41B 109.3 ?
C40 C41 H41B 109.3 ?
C42 C41 H41A 109.3 ?
C40 C41 H41A 109.3 ?
H41B C41 H41A 108.0 ?
C41 C42 C43 115(3) ?
C41 C42 H42B 108.4 ?
C43 C42 H42B 108.4 ?
C41 C42 H42A 108.4 ?
C43 C42 H42A 108.4 ?
H42B C42 H42A 107.5 ?
C44 C43 C42 124(4) ?
C44 C43 H43B 106.4 ?
C42 C43 H43B 106.4 ?
C44 C43 H43A 106.4 ?
C42 C43 H43A 106.4 ?
H43B C43 H43A 106.5 ?
C43 C44 H44C 109.5 ?
C43 C44 H44A 109.5 ?
H44C C44 H44A 109.5 ?
C43 C44 H44B 109.5 ?
H44C C44 H44B 109.5 ?
H44A C44 H44B 109.5 ?

loop_
_geom_bond_atom_site_label_1
_geom_bond_atom_site_label_2
_geom_bond_distance
_geom_bond_publ_flag
Rh1 N1 2.028(16) y
Rh1 N3 2.030(19) y
Rh1 O3 2.056(13) y
Rh1 O1 2.079(14) y
Rh1 Cl1 2.532(5) y
Rh1 Rh2 2.541(2) y
Rh2 N7 2.008(17) y
Rh2 N5 2.029(17) y
Rh2 O2 2.064(13) y
Rh2 O4 2.070(13) y
Rh2 Cl2 2.590(5) y
N1 C3 1.37(3) ?
N1 C1 1.38(2) ?
C1 N2 1.32(2) ?
C1 C4 1.43(3) ?
N2 C2 1.35(3) ?
N2 H2N 0.8600 ?
C2 C3 1.39(3) ?
C2 H2 0.9300 ?
C3 H3 0.9300 ?
N3 C4 1.29(2) ?
N3 C6 1.38(3) ?
C4 N4 1.38(3) ?
N4 C5 1.37(3) ?
N4 H4N 0.8600 ?
C5 C6 1.38(3) ?
C5 H5 0.9300 ?
C6 H6 0.9300 ?
N5 C7 1.33(2) ?
N5 C9 1.36(3) ?
C7 N6 1.35(3) ?
C7 C10 1.41(3) ?
N6 C8 1.33(3) ?
N6 H6N 0.8600 ?
C8 C9 1.36(3) ?
C8 H8 0.9300 ?
C9 H9 0.9300 ?
N7 C10 1.32(3) ?
N7 C12 1.36(3) ?
C10 N8 1.38(2) ?
N8 C11 1.40(3) ?
N8 H8N 0.8600 ?
C11 C12 1.36(3) ?
C11 H11 0.9300 ?
C12 H12 0.9300 ?
O1 C13 1.26(3) ?
O2 C13 1.24(2) ?
C13 C14 1.55(3) ?
C14 C15 1.57(3) ?
C14 H14B 0.9700 ?
C14 H14A 0.9700 ?
C15 C16 1.46(3) ?
C15 H15B 0.9700 ?
C15 H15A 0.9700 ?
C16 C17 1.50(5) ?
C16 H16B 0.9700 ?
C16 H16A 0.9700 ?
C17 H17C 0.9600 ?
C17 H17A 0.9600 ?
C17 H17B 0.9600 ?
O3 C18 1.29(2) ?
O4 C18 1.29(2) ?
C18 C19 1.51(3) ?
C19 C20 1.48(4) ?
C19 H19B 0.9700 ?
C19 H19A 0.9700 ?
C20 C21 1.43(3) ?
C20 H20B 0.9700 ?
C20 H20A 0.9700 ?
C21 C22 1.55(4) ?
C21 H21B 0.9700 ?
C21 H21A 0.9700 ?
C22 H22C 0.9600 ?
C22 H22A 0.9600 ?
C22 H22B 0.9600 ?
Rh3 N11 2.018(17) y
Rh3 N9 2.048(15) y
Rh3 O7 2.050(12) y
Rh3 O5 2.089(12) y
Rh3 Rh4 2.530(2) y
Rh3 Cl3 2.538(5) y
Rh4 N13 2.002(16) y
Rh4 N15 2.032(16) y
Rh4 O8 2.059(13) y
Rh4 O6 2.066(12) y
Rh4 Cl4 2.609(5) y
N9 C25 1.32(2) ?
N9 C23 1.38(2) ?
C23 N10 1.33(2) ?
C23 C26 1.42(3) ?
N10 C24 1.39(3) ?
N10 H10N 0.8600 ?
C24 C25 1.40(3) ?
C24 H24 0.9300 ?
C25 H25 0.9300 ?
N11 C26 1.35(2) ?
N11 C28 1.36(3) ?
C26 N12 1.34(2) ?
N12 C27 1.44(2) ?
N12 H12N 0.8600 ?
C27 C28 1.38(3) ?
C27 H27 0.9300 ?
C28 H28 0.9300 ?
N13 C29 1.33(3) ?
N13 C31 1.38(2) ?
C29 N14 1.38(2) ?
C29 C32 1.41(3) ?
N14 C30 1.37(3) ?
N14 H14N 0.8600 ?
C30 C31 1.38(3) ?
C30 H30 0.9300 ?
C31 H31 0.9300 ?
N15 C32 1.34(3) ?
N15 C34 1.36(2) ?
C32 N16 1.36(3) ?
N16 C33 1.36(3) ?
N16 H16N 0.8600 ?
C33 C34 1.42(3) ?
C33 H33 0.9300 ?
C34 H34 0.9300 ?
O5 C35 1.28(2) ?
O6 C35 1.27(2) ?
C35 C36 1.50(2) ?
C36 C37 1.45(3) ?
C36 H36B 0.9700 ?
C36 H36A 0.9700 ?
C37 C38 1.55(3) ?
C37 H37B 0.9700 ?
C37 H37A 0.9700 ?
C38 C39 1.55(3) ?
C38 H38B 0.9700 ?
C38 H38A 0.9700 ?
C39 H39C 0.9600 ?
C39 H39A 0.9600 ?
C39 H39B 0.9600 ?
O7 C40 1.25(2) ?
O8 C40 1.35(2) ?
C40 C41 1.50(3) ?
C41 C42 1.49(4) ?
C41 H41B 0.9700 ?
C41 H41A 0.9700 ?
C42 C43 1.53(4) ?
C42 H42B 0.9700 ?
C42 H42A 0.9700 ?
C43 C44 1.28(5) ?
C43 H43B 0.9700 ?
C43 H43A 0.9700 ?
C44 H44C 0.9600 ?
C44 H44A 0.9600 ?
C44 H44B 0.9600 ?

loop_
_geom_hbond_atom_site_label_D
_geom_hbond_atom_site_label_H
_geom_hbond_atom_site_label_A
_geom_hbond_site_symmetry_A
_geom_hbond_distance_DH
_geom_hbond_distance_HA
_geom_hbond_distance_DA
_geom_hbond_angle_DHA
_geom_hbond_publ_flag
N2 H2N Cl2 1_455 0.86 2.67 3.424(18) 146.5 y
N4 H4N Cl2 1_455 0.86 2.31 3.103(18) 153.6 y
N6 H6N O1 4_454 0.86 2.36 2.99(2) 130.5 y
N6 H6N Cl1 4_454 0.86 2.56 3.31(2) 147.2 y
N8 H8N O9 . 0.86 1.94 2.77(2) 160.2 y
N10 H10N Cl4 1_455 0.86 2.40 3.169(17) 149.9 y
N12 H12N Cl4 1_455 0.86 2.42 3.210(16) 152.9 y
N14 H14N O10 . 0.86 1.96 2.81(2) 165.8 y
N16 H16N O7 2_565 0.86 2.40 3.00(2) 126.9 y
N16 H16N Cl3 2_565 0.86 2.45 3.179(19) 143.6 y

loop_
_geom_torsion_atom_site_label_1
_geom_torsion_atom_site_label_2
_geom_torsion_atom_site_label_3
_geom_torsion_atom_site_label_4
_geom_torsion
_geom_torsion_publ_flag
N1 Rh1 Rh2 N7 60.3(7) ?
N3 Rh1 Rh2 N7 -19.8(7) y
O3 Rh1 Rh2 N7 -113.6(6) ?
O1 Rh1 Rh2 N7 158.9(6) ?
Cl1 Rh1 Rh2 N7 -155.5(10) ?
N1 Rh1 Rh2 N5 -20.2(7) y
N3 Rh1 Rh2 N5 -100.3(7) ?
O3 Rh1 Rh2 N5 165.9(6) ?
O1 Rh1 Rh2 N5 78.4(6) ?
Cl1 Rh1 Rh2 N5 124.1(10) ?
N1 Rh1 Rh2 O2 -115.7(6) ?
N3 Rh1 Rh2 O2 164.1(6) ?
O3 Rh1 Rh2 O2 70.3(5) ?
O1 Rh1 Rh2 O2 -17.2(5) y
Cl1 Rh1 Rh2 O2 28.5(10) ?
N1 Rh1 Rh2 O4 155.5(6) ?
N3 Rh1 Rh2 O4 75.4(6) ?
O3 Rh1 Rh2 O4 -18.4(5) y
O1 Rh1 Rh2 O4 -105.9(5) ?
Cl1 Rh1 Rh2 O4 -60.2(10) ?
N1 Rh1 Rh2 Cl2 -147.4(11) ?
N3 Rh1 Rh2 Cl2 132.4(11) ?
O3 Rh1 Rh2 Cl2 38.6(11) ?
O1 Rh1 Rh2 Cl2 -48.9(11) ?
Cl1 Rh1 Rh2 Cl2 -3.2(15) ?
N3 Rh1 N1 C3 173(2) ?
O3 Rh1 N1 C3 164(5) ?
O1 Rh1 N1 C3 -7(2) ?
Cl1 Rh1 N1 C3 -96(2) ?
Rh2 Rh1 N1 C3 79(2) ?
N3 Rh1 N1 C1 5.4(12) ?
O3 Rh1 N1 C1 -4(6) ?
O1 Rh1 N1 C1 -174.8(12) ?
Cl1 Rh1 N1 C1 96.3(12) ?
Rh2 Rh1 N1 C1 -89.0(12) ?
C3 N1 C1 N2 0(2) ?
Rh1 N1 C1 N2 171.8(12) ?
C3 N1 C1 C4 -179.2(16) ?
Rh1 N1 C1 C4 -7(2) ?
N1 C1 N2 C2 0(2) ?
C4 C1 N2 C2 179(2) ?
C1 N2 C2 C3 0(2) ?
C1 N1 C3 C2 0(2) ?
Rh1 N1 C3 C2 -168.2(16) ?
N2 C2 C3 N1 0(2) ?
N1 Rh1 N3 C4 -3.0(14) ?
O3 Rh1 N3 C4 176.0(14) ?
O1 Rh1 N3 C4 -10(29) ?
Cl1 Rh1 N3 C4 -95.4(14) ?
Rh2 Rh1 N3 C4 91.0(14) ?
N1 Rh1 N3 C6 174(2) ?
O3 Rh1 N3 C6 -7(2) ?
O1 Rh1 N3 C6 168(27) ?
Cl1 Rh1 N3 C6 82(2) ?
Rh2 Rh1 N3 C6 -92(2) ?
C6 N3 C4 N4 3(2) ?
Rh1 N3 C4 N4 -179.2(12) ?
C6 N3 C4 C1 -178.0(18) ?
Rh1 N3 C4 C1 0(2) ?
N2 C1 C4 N3 -174(2) ?
N1 C1 C4 N3 5(3) ?
N2 C1 C4 N4 5(4) ?
N1 C1 C4 N4 -176(2) ?
N3 C4 N4 C5 -2(2) ?
C1 C4 N4 C5 179(2) ?
C4 N4 C5 C6 1(3) ?
C4 N3 C6 C5 -2(3) ?
Rh1 N3 C6 C5 -179.7(16) ?
N4 C5 C6 N3 1(3) ?
N7 Rh2 N5 C7 -3.5(14) ?
O2 Rh2 N5 C7 177.1(14) ?
O4 Rh2 N5 C7 -20(9) ?
Rh1 Rh2 N5 C7 92.4(14) ?
Cl2 Rh2 N5 C7 -93.8(14) ?
N7 Rh2 N5 C9 175(2) ?
O2 Rh2 N5 C9 -5(2) ?
O4 Rh2 N5 C9 158(7) ?
Rh1 Rh2 N5 C9 -89(2) ?
Cl2 Rh2 N5 C9 84(2) ?
C9 N5 C7 N6 1(2) ?
Rh2 N5 C7 N6 179.4(14) ?
C9 N5 C7 C10 -173.6(18) ?
Rh2 N5 C7 C10 5(2) ?
N5 C7 N6 C8 -2(3) ?
C10 C7 N6 C8 171(2) ?
C7 N6 C8 C9 3(3) ?
N6 C8 C9 N5 -2(3) ?
C7 N5 C9 C8 1(2) ?
Rh2 N5 C9 C8 -177.3(18) ?
N5 Rh2 N7 C10 1.2(14) ?
O2 Rh2 N7 C10 10(10) ?
O4 Rh2 N7 C10 179.8(14) ?
Rh1 Rh2 N7 C10 -95.1(13) ?
Cl2 Rh2 N7 C10 88.4(13) ?
N5 Rh2 N7 C12 -175(2) ?
O2 Rh2 N7 C12 -166(8) ?
O4 Rh2 N7 C12 3(2) ?
Rh1 Rh2 N7 C12 88(2) ?
Cl2 Rh2 N7 C12 -88(2) ?
C12 N7 C10 N8 -3(2) ?
Rh2 N7 C10 N8 179.8(12) ?
C12 N7 C10 C7 178.8(17) ?
Rh2 N7 C10 C7 1(2) ?
N5 C7 C10 N7 -4(3) ?
N6 C7 C10 N7 -177(2) ?
N5 C7 C10 N8 177(2) ?
N6 C7 C10 N8 5(4) ?
N7 C10 N8 C11 2(2) ?
C7 C10 N8 C11 -179(2) ?
C10 N8 C11 C12 -1(2) ?
N8 C11 C12 N7 -1(2) ?
C10 N7 C12 C11 2(2) ?
Rh2 N7 C12 C11 178.6(16) ?
N1 Rh1 O1 C13 117.8(14) ?
N3 Rh1 O1 C13 124(28) ?
O3 Rh1 O1 C13 -61.2(14) ?
Cl1 Rh1 O1 C13 -149.7(14) ?
Rh2 Rh1 O1 C13 23.7(14) ?
N7 Rh2 O2 C13 -88(9) ?
N5 Rh2 O2 C13 -78.9(16) ?
O4 Rh2 O2 C13 102.5(15) ?
Rh1 Rh2 O2 C13 17.9(15) ?
Cl2 Rh2 O2 C13 -166.1(15) ?
Rh2 O2 C13 O1 -4(3) ?
Rh2 O2 C13 C14 179.6(13) ?
Rh1 O1 C13 O2 -18(3) ?
Rh1 O1 C13 C14 158.1(15) ?
O2 C13 C14 C15 -149(2) ?
O1 C13 C14 C15 34(3) ?
C13 C14 C15 C16 93(3) ?
C14 C15 C16 C17 -54(4) ?
N1 Rh1 O3 C18 -60(6) ?
N3 Rh1 O3 C18 -69.3(15) ?
O1 Rh1 O3 C18 110.8(14) ?
Cl1 Rh1 O3 C18 -160.6(14) ?
Rh2 Rh1 O3 C18 25.5(14) ?
N7 Rh2 O4 C18 116.6(14) ?
N5 Rh2 O4 C18 133(8) ?
O2 Rh2 O4 C18 -64.1(14) ?
Rh1 Rh2 O4 C18 20.0(13) ?
Cl2 Rh2 O4 C18 -153.5(13) ?
Rh2 O4 C18 O3 -7(2) ?
Rh2 O4 C18 C19 177.2(15) ?
Rh1 O3 C18 O4 -18(2) ?
Rh1 O3 C18 C19 158.5(15) ?
O4 C18 C19 C20 139(2) ?
O3 C18 C19 C20 -37(3) ?
C18 C19 C20 C21 -179(2) ?
C19 C20 C21 C22 170(3) ?
N11 Rh3 Rh4 N13 57.8(7) ?
N9 Rh3 Rh4 N13 -23.8(7) ?
O7 Rh3 Rh4 N13 154.9(6) ?
O5 Rh3 Rh4 N13 -115.9(6) ?
Cl3 Rh3 Rh4 N13 -179(100) ?
N11 Rh3 Rh4 N15 -22.5(7) ?
N9 Rh3 Rh4 N15 -104.2(6) ?
O7 Rh3 Rh4 N15 74.5(6) ?
O5 Rh3 Rh4 N15 163.7(6) ?
Cl3 Rh3 Rh4 N15 100.4(12) ?
N11 Rh3 Rh4 O8 -116.8(6) ?
N9 Rh3 Rh4 O8 161.6(6) ?
O7 Rh3 Rh4 O8 -19.8(5) ?
O5 Rh3 Rh4 O8 69.5(5) ?
Cl3 Rh3 Rh4 O8 6.1(12) ?
N11 Rh3 Rh4 O6 154.1(6) ?
N9 Rh3 Rh4 O6 72.5(6) ?
O7 Rh3 Rh4 O6 -108.9(5) ?
O5 Rh3 Rh4 O6 -19.6(5) ?
Cl3 Rh3 Rh4 O6 -83.0(12) ?
N11 Rh3 Rh4 Cl4 -156.4(12) ?
N9 Rh3 Rh4 Cl4 121.9(12) ?
O7 Rh3 Rh4 Cl4 -59.4(12) ?
O5 Rh3 Rh4 Cl4 29.9(11) ?
Cl3 Rh3 Rh4 Cl4 -33.5(17) ?
N11 Rh3 N9 C25 179(2) ?
O7 Rh3 N9 C25 -159(24) ?
O5 Rh3 N9 C25 -0.7(19) ?
Rh4 Rh3 N9 C25 -86.0(19) ?
Cl3 Rh3 N9 C25 91.1(19) ?
N11 Rh3 N9 C23 -3.5(12) ?
O7 Rh3 N9 C23 18(25) ?
O5 Rh3 N9 C23 176.9(12) ?
Rh4 Rh3 N9 C23 91.7(11) ?
Cl3 Rh3 N9 C23 -91.2(11) ?
C25 N9 C23 N10 1(2) ?
Rh3 N9 C23 N10 -177.0(12) ?
C25 N9 C23 C26 178.6(16) ?
Rh3 N9 C23 C26 0.2(19) ?
N9 C23 N10 C24 0(2) ?
C26 C23 N10 C24 -176(2) ?
C23 N10 C24 C25 -1(2) ?
C23 N9 C25 C24 -2(2) ?
Rh3 N9 C25 C24 175.8(14) ?
N10 C24 C25 N9 2(2) ?
N9 Rh3 N11 C26 6.1(12) ?
O7 Rh3 N11 C26 -173.3(12) ?
O5 Rh3 N11 C26 10(6) ?
Rh4 Rh3 N11 C26 -87.4(12) ?
Cl3 Rh3 N11 C26 98.5(12) ?
N9 Rh3 N11 C28 174(2) ?
O7 Rh3 N11 C28 -6(2) ?
O5 Rh3 N11 C28 177(4) ?
Rh4 Rh3 N11 C28 80(2) ?
Cl3 Rh3 N11 C28 -94(2) ?
C28 N11 C26 N12 1(2) ?
Rh3 N11 C26 N12 173.3(12) ?
C28 N11 C26 C23 179.9(17) ?
Rh3 N11 C26 C23 -8(2) ?
N10 C23 C26 N12 0(4) ?
N9 C23 C26 N12 -176.3(17) ?
N10 C23 C26 N11 -179(2) ?
N9 C23 C26 N11 5(2) ?
N11 C26 N12 C27 0(2) ?
C23 C26 N12 C27 -178.7(19) ?
C26 N12 C27 C28 -1(2) ?
C26 N11 C28 C27 -2(2) ?
Rh3 N11 C28 C27 -169.7(16) ?
N12 C27 C28 N11 2(2) ?
N15 Rh4 N13 C29 4.0(14) ?
O8 Rh4 N13 C29 20(7) ?
O6 Rh4 N13 C29 -177.5(14) ?
Rh3 Rh4 N13 C29 -92.4(14) ?
Cl4 Rh4 N13 C29 91.6(14) ?
N15 Rh4 N13 C31 -176(2) ?
O8 Rh4 N13 C31 -160(5) ?
O6 Rh4 N13 C31 2(2) ?
Rh3 Rh4 N13 C31 87(2) ?
Cl4 Rh4 N13 C31 -89(2) ?
C31 N13 C29 N14 1(2) ?
Rh4 N13 C29 N14 -179.3(12) ?
C31 N13 C29 C32 177.4(18) ?
Rh4 N13 C29 C32 -3(2) ?
N13 C29 N14 C30 0(2) ?
C32 C29 N14 C30 -176(2) ?
C29 N14 C30 C31 -1(2) ?
C29 N13 C31 C30 -2(2) ?
Rh4 N13 C31 C30 178.7(16) ?
N14 C30 C31 N13 2(2) ?
N13 Rh4 N15 C32 -4.5(14) ?
O8 Rh4 N15 C32 177.1(14) ?
O6 Rh4 N15 C32 -28(10) ?
Rh3 Rh4 N15 C32 92.2(14) ?
Cl4 Rh4 N15 C32 -92.9(14) ?
N13 Rh4 N15 C34 176(2) ?
O8 Rh4 N15 C34 -2(2) ?
O6 Rh4 N15 C34 153(8) ?
Rh3 Rh4 N15 C34 -87(2) ?
Cl4 Rh4 N15 C34 88(2) ?
C34 N15 C32 N16 1(2) ?
Rh4 N15 C32 N16 -178.5(13) ?
C34 N15 C32 C29 -176.3(18) ?
Rh4 N15 C32 C29 4(2) ?
N13 C29 C32 N15 -1(3) ?
N14 C29 C32 N15 174(2) ?
N13 C29 C32 N16 -177(2) ?
N14 C29 C32 N16 -2(4) ?
N15 C32 N16 C33 3(2) ?
C29 C32 N16 C33 179(2) ?
C32 N16 C33 C34 -5(2) ?
C32 N15 C34 C33 -4(2) ?
Rh4 N15 C34 C33 175.3(16) ?
N16 C33 C34 N15 5(2) ?
N11 Rh3 O5 C35 -74(6) ?
N9 Rh3 O5 C35 -70.4(14) ?
O7 Rh3 O5 C35 109.1(14) ?
Rh4 Rh3 O5 C35 23.8(13) ?
Cl3 Rh3 O5 C35 -162.6(13) ?
N13 Rh4 O6 C35 121.3(14) ?
N15 Rh4 O6 C35 144(9) ?
O8 Rh4 O6 C35 -60.5(14) ?
Rh3 Rh4 O6 C35 23.9(13) ?
Cl4 Rh4 O6 C35 -150.7(14) ?
Rh4 O6 C35 O5 -12(3) ?
Rh4 O6 C35 C36 173.5(13) ?
Rh3 O5 C35 O6 -13(3) ?
Rh3 O5 C35 C36 161.3(13) ?
O6 C35 C36 C37 -144(2) ?
O5 C35 C36 C37 42(3) ?
C35 C36 C37 C38 65(3) ?
C36 C37 C38 C39 172.2(19) ?
N11 Rh3 O7 C40 123.2(14) ?
N9 Rh3 O7 C40 102(25) ?
O5 Rh3 O7 C40 -57.2(14) ?
Rh4 Rh3 O7 C40 28.0(14) ?
Cl3 Rh3 O7 C40 -148.9(14) ?
N13 Rh4 O8 C40 -93(6) ?
N15 Rh4 O8 C40 -77.0(14) ?
O6 Rh4 O8 C40 104.7(13) ?
Rh3 Rh4 O8 C40 20.3(12) ?
Cl4 Rh4 O8 C40 -164.2(13) ?
Rh3 O7 C40 O8 -20(2) ?
Rh3 O7 C40 C41 155.2(16) ?
Rh4 O8 C40 O7 -5(2) ?
Rh4 O8 C40 C41 178.7(13) ?
O7 C40 C41 C42 47(3) ?
O8 C40 C41 C42 -138(2) ?
C40 C41 C42 C43 67(3) ?
C41 C42 C43 C44 161(5) ?
